data_1508959
loop_
_publ_author_name
'Kong, Chen'
'Jana, Navendu'
'Driver, Tom G.'

_publ_section_title
;
 Rh(2)(II)-Catalyzed Selective Aminomethylene Migration from Styryl
 Azides.
;
_journal_issue 4
_journal_name_full 'Organic letters'
_journal_page_first 824
_journal_page_last 827
_journal_paper_doi 10.1021/ol400137q
_journal_volume 15
_journal_year 2013
_chemical_formula_sum 'C18 H18 N2 O2 S'
_chemical_formula_weight 326.42
_chemical_name_systematic
; 
 ? 
;
_space_group_IT_number 15
_symmetry_cell_setting monoclinic
_symmetry_space_group_name_Hall '-C 2yc'
_symmetry_space_group_name_H-M 'C 1 2/c 1'
_atom_sites_solution_hydrogens geom
_atom_sites_solution_primary direct
_atom_sites_solution_secondary difmap
_audit_creation_method SHELXL-97
_cell_angle_alpha 90.00
_cell_angle_beta 109.1010(10)
_cell_angle_gamma 90.00
_cell_formula_units_Z 8
_cell_length_a 23.4550(15)
_cell_length_b 8.3832(5)
_cell_length_c 17.4600(11)
_cell_measurement_temperature 298(2)
_cell_volume 3244.1(4)
_computing_cell_refinement 'Bruker SMART'
_computing_data_collection 'Bruker SMART'
_computing_data_reduction 'Bruker SAINT'
_computing_structure_refinement 'SHELXL-97 (Sheldrick, 1997)'
_computing_structure_solution 'SHELXS-97 (Sheldrick, 1990)'
_diffrn_ambient_temperature 296(2)
_diffrn_measured_fraction_theta_full 0.944
_diffrn_measured_fraction_theta_max 0.944
_diffrn_measurement_device_type 'CCD area detector'
_diffrn_measurement_method 'phi and omega scans'
_diffrn_radiation_monochromator graphite
_diffrn_radiation_source 'fine-focus sealed tube'
_diffrn_radiation_type MoK\a
_diffrn_radiation_wavelength 0.71073
_diffrn_reflns_av_R_equivalents 0.0689
_diffrn_reflns_av_sigmaI/netI 0.0716
_diffrn_reflns_limit_h_max 30
_diffrn_reflns_limit_h_min -29
_diffrn_reflns_limit_k_max 11
_diffrn_reflns_limit_k_min -11
_diffrn_reflns_limit_l_max 22
_diffrn_reflns_limit_l_min -23
_diffrn_reflns_number 14652
_diffrn_reflns_theta_full 28.29
_diffrn_reflns_theta_max 28.29
_diffrn_reflns_theta_min 1.84
_diffrn_standards_number 0
_exptl_absorpt_coefficient_mu 0.211
_exptl_absorpt_correction_type none
_exptl_crystal_colour colorless
_exptl_crystal_density_diffrn 1.337
_exptl_crystal_density_method 'not measured'
_exptl_crystal_description plate
_exptl_crystal_F_000 1376
_exptl_crystal_size_max 0.61
_exptl_crystal_size_mid 0.19
_exptl_crystal_size_min 0.04
_refine_diff_density_max 0.166
_refine_diff_density_min -0.286
_refine_diff_density_rms 0.043
_refine_ls_extinction_method none
_refine_ls_goodness_of_fit_ref 0.890
_refine_ls_hydrogen_treatment mixed
_refine_ls_matrix_type full
_refine_ls_number_parameters 208
_refine_ls_number_reflns 3808
_refine_ls_number_restraints 0
_refine_ls_restrained_S_all 0.890
_refine_ls_R_factor_all 0.1078
_refine_ls_R_factor_gt 0.0479
_refine_ls_shift/su_max 0.000
_refine_ls_shift/su_mean 0.000
_refine_ls_structure_factor_coef Fsqd
_refine_ls_weighting_details 'calc w=1/[\s^2^(Fo^2^)+(0.0436P)^2^+0.0000P] where P=(Fo^2^+2Fc^2^)/3'
_refine_ls_weighting_scheme calc
_refine_ls_wR_factor_gt 0.0939
_refine_ls_wR_factor_ref 0.1117
_reflns_number_gt 1957
_reflns_number_total 3808
_reflns_threshold_expression >2sigma(I)
_cod_data_source_file ol400137q_si_003.cif
_cod_data_source_block Compound_10a
_cod_original_cell_volume 3244.1(3)
_cod_original_sg_symbol_H-M 'C 2/c'
_cod_database_code 1508959

loop_
_symmetry_equiv_pos_as_xyz
'x, y, z'
'-x, y, -z+1/2'
'x+1/2, y+1/2, z'
'-x+1/2, y+1/2, -z+1/2'
'-x, -y, -z'
'x, -y, z-1/2'
'-x+1/2, -y+1/2, -z'
'x+1/2, -y+1/2, z-1/2'

loop_
_atom_site_label
_atom_site_type_symbol
_atom_site_fract_x
_atom_site_fract_y
_atom_site_fract_z
_atom_site_U_iso_or_equiv
_atom_site_adp_type
_atom_site_occupancy
_atom_site_symmetry_multiplicity
_atom_site_calc_flag
_atom_site_refinement_flags
S1 S 0.17945(3) 0.59688(7) 0.17235(3) 0.0597(2) Uani 1 1 d .
O51 O 0.23346(7) 0.5703(2) 0.23886(9) 0.0781(5) Uani 1 1 d .
N50 N 0.19437(8) 0.56012(19) 0.08917(9) 0.0515(5) Uani 1 1 d .
N51 N 0.30716(9) 0.49654(19) -0.06123(10) 0.0596(5) Uani 1 1 d .
H51 H 0.3075 0.5253 -0.1084 0.072 Uiso 1 1 calc R
C50 C 0.33651(10) 0.4096(2) 0.06664(12) 0.0514(5) Uani 1 1 d .
C51 C 0.35654(12) 0.4457(2) 0.00058(14) 0.0566(6) Uani 1 1 d .
C52 C 0.25668(10) 0.4952(2) -0.03711(12) 0.0518(5) Uani 1 1 d .
C53 C 0.23275(10) 0.4192(2) 0.09068(12) 0.0560(6) Uani 1 1 d .
H53A H 0.2071 0.3274 0.0703 0.067 Uiso 1 1 calc R
H53B H 0.2571 0.3970 0.1463 0.067 Uiso 1 1 calc R
C54 C 0.12535(10) 0.4562(2) 0.17801(11) 0.0508(5) Uani 1 1 d .
C55 C 0.27333(10) 0.4427(2) 0.04110(11) 0.0487(5) Uani 1 1 d .
O50 O 0.15169(9) 0.75083(17) 0.16316(10) 0.0931(6) Uani 1 1 d .
C56 C 0.19699(11) 0.5449(3) -0.09283(12) 0.0652(6) Uani 1 1 d .
H56A H 0.1735 0.4500 -0.1141 0.078 Uiso 1 1 calc R
H56B H 0.2029 0.6012 -0.1382 0.078 Uiso 1 1 calc R
C57 C 0.14337(10) 0.5794(3) 0.01317(13) 0.0686(6) Uani 1 1 d .
H57A H 0.1132 0.6474 0.0235 0.082 Uiso 1 1 calc R
H57B H 0.1250 0.4759 -0.0036 0.082 Uiso 1 1 calc R
C58 C 0.14355(11) 0.3039(3) 0.20266(12) 0.0631(6) Uani 1 1 d .
H58 H 0.1841 0.2762 0.2182 0.076 Uiso 1 1 calc R
C59 C 0.41596(13) 0.4259(3) 0.00383(17) 0.0749(7) Uani 1 1 d .
H59 H 0.4282 0.4510 -0.0403 0.090 Uiso 1 1 calc R
C60 C 0.16104(10) 0.6503(3) -0.05536(12) 0.0599(6) Uani 1 1 d .
H60A H 0.1843 0.7462 -0.0355 0.072 Uiso 1 1 calc R
H60B H 0.1245 0.6824 -0.0978 0.072 Uiso 1 1 calc R
C61 C 0.37867(12) 0.3517(3) 0.13761(14) 0.0677(7) Uani 1 1 d .
H61 H 0.3672 0.3280 0.1825 0.081 Uiso 1 1 calc R
C62 C 0.10044(18) 0.1917(3) 0.20410(16) 0.0988(10) Uani 1 1 d .
H62 H 0.1120 0.0879 0.2209 0.119 Uiso 1 1 calc R
C63 C 0.45576(13) 0.3685(3) 0.0739(2) 0.0911(8) Uani 1 1 d .
H63 H 0.4959 0.3545 0.0778 0.109 Uiso 1 1 calc R
C64 C 0.06595(13) 0.4981(4) 0.15547(16) 0.0927(9) Uani 1 1 d .
H64 H 0.0540 0.6019 0.1390 0.111 Uiso 1 1 calc R
C65 C 0.43748(13) 0.3300(3) 0.14027(17) 0.0873(8) Uani 1 1 d .
H65 H 0.4655 0.2891 0.1870 0.105 Uiso 1 1 calc R
C66 C 0.0408(2) 0.2339(6) 0.1808(2) 0.1324(17) Uani 1 1 d .
H66 H 0.0118 0.1583 0.1809 0.159 Uiso 1 1 calc R
C67 C 0.02408(16) 0.3859(6) 0.1574(2) 0.1330(14) Uani 1 1 d .
H67 H -0.0164 0.4143 0.1425 0.160 Uiso 1 1 calc R

loop_
_atom_site_aniso_label
_atom_site_aniso_U_11
_atom_site_aniso_U_22
_atom_site_aniso_U_33
_atom_site_aniso_U_23
_atom_site_aniso_U_13
_atom_site_aniso_U_12
S1 0.0829(5) 0.0516(4) 0.0565(4) -0.0058(3) 0.0391(4) -0.0133(3)
O51 0.0742(11) 0.1141(14) 0.0452(9) -0.0161(8) 0.0186(9) -0.0365(10)
N50 0.0645(12) 0.0524(11) 0.0431(10) 0.0002(8) 0.0251(9) -0.0030(9)
N51 0.0900(14) 0.0507(11) 0.0515(11) 0.0024(8) 0.0415(11) 0.0018(10)
C50 0.0700(16) 0.0390(12) 0.0486(13) -0.0050(9) 0.0241(12) -0.0070(11)
C51 0.0765(17) 0.0418(12) 0.0600(14) -0.0034(10) 0.0339(14) -0.0043(12)
C52 0.0747(16) 0.0406(12) 0.0452(12) -0.0016(9) 0.0269(12) 0.0008(11)
C53 0.0760(16) 0.0473(13) 0.0488(12) 0.0037(10) 0.0262(12) -0.0049(11)
C54 0.0538(14) 0.0565(14) 0.0470(12) 0.0016(10) 0.0235(11) -0.0054(11)
C55 0.0700(15) 0.0392(11) 0.0426(12) -0.0020(9) 0.0264(11) -0.0071(11)
O50 0.1599(17) 0.0442(9) 0.1100(14) 0.0033(8) 0.0918(13) 0.0063(10)
C56 0.0914(18) 0.0618(14) 0.0436(12) -0.0001(10) 0.0239(13) 0.0009(13)
C57 0.0633(15) 0.0832(17) 0.0601(15) 0.0048(12) 0.0211(13) -0.0028(13)
C58 0.0813(17) 0.0610(15) 0.0547(14) 0.0033(11) 0.0326(13) -0.0064(13)
C59 0.085(2) 0.0685(17) 0.0869(19) -0.0074(14) 0.0496(17) -0.0077(15)
C60 0.0656(15) 0.0621(14) 0.0487(13) 0.0047(10) 0.0144(12) 0.0016(12)
C61 0.0798(19) 0.0662(16) 0.0543(15) -0.0056(11) 0.0181(14) -0.0027(14)
C62 0.162(3) 0.0689(19) 0.092(2) -0.0068(15) 0.078(2) -0.032(2)
C63 0.075(2) 0.098(2) 0.105(2) -0.0090(18) 0.035(2) -0.0081(17)
C64 0.0699(19) 0.111(2) 0.104(2) 0.0222(17) 0.0377(17) 0.0084(18)
C65 0.073(2) 0.095(2) 0.080(2) -0.0041(15) 0.0062(17) 0.0020(17)
C66 0.146(4) 0.153(4) 0.135(3) -0.057(3) 0.096(3) -0.095(3)
C67 0.071(2) 0.190(4) 0.146(3) -0.011(3) 0.047(2) -0.033(3)

loop_
_atom_type_symbol
_atom_type_description
_atom_type_scat_dispersion_real
_atom_type_scat_dispersion_imag
_atom_type_scat_source
C C 0.0033 0.0016 'International Tables Vol C Tables 4.2.6.8 and 6.1.1.4'
H H 0.0000 0.0000 'International Tables Vol C Tables 4.2.6.8 and 6.1.1.4'
N N 0.0061 0.0033 'International Tables Vol C Tables 4.2.6.8 and 6.1.1.4'
O O 0.0106 0.0060 'International Tables Vol C Tables 4.2.6.8 and 6.1.1.4'
S S 0.1246 0.1234 'International Tables Vol C Tables 4.2.6.8 and 6.1.1.4'

loop_
_geom_angle_atom_site_label_1
_geom_angle_atom_site_label_2
_geom_angle_atom_site_label_3
_geom_angle
O51 S1 O50 118.80(11)
O51 S1 N50 107.63(9)
O50 S1 N50 107.04(9)
O51 S1 C54 108.31(10)
O50 S1 C54 107.52(11)
N50 S1 C54 107.00(9)
C57 N50 C53 114.37(15)
C57 N50 S1 115.66(14)
C53 N50 S1 116.20(12)
C51 N51 C52 110.25(17)
C61 C50 C51 118.1(2)
C61 C50 C55 134.94(19)
C51 C50 C55 106.97(19)
N51 C51 C59 130.6(2)
N51 C51 C50 106.8(2)
C59 C51 C50 122.6(2)
C55 C52 N51 108.35(19)
C55 C52 C56 130.4(2)
N51 C52 C56 121.23(18)
N50 C53 C55 112.57(15)
C64 C54 C58 121.0(2)
C64 C54 S1 119.91(19)
C58 C54 S1 119.08(18)
C52 C55 C50 107.64(18)
C52 C55 C53 126.5(2)
C50 C55 C53 125.88(18)
C52 C56 C60 114.98(17)
N50 C57 C60 113.80(18)
C54 C58 C62 118.9(3)
C63 C59 C51 117.6(2)
C57 C60 C56 116.72(18)
C65 C61 C50 119.1(2)
C66 C62 C58 120.0(3)
C59 C63 C65 121.4(3)
C54 C64 C67 119.3(3)
C61 C65 C63 121.1(3)
C67 C66 C62 119.9(3)
C66 C67 C64 120.9(4)

loop_
_geom_bond_atom_site_label_1
_geom_bond_atom_site_label_2
_geom_bond_distance
S1 O51 1.4284(16)
S1 O50 1.4306(16)
S1 N50 1.6307(15)
S1 C54 1.759(2)
N50 C57 1.476(2)
N50 C53 1.480(2)
N51 C51 1.367(3)
N51 C52 1.381(2)
C50 C61 1.395(3)
C50 C51 1.413(3)
C50 C55 1.428(3)
C51 C59 1.386(3)
C52 C55 1.364(3)
C52 C56 1.479(3)
C53 C55 1.494(3)
C54 C64 1.364(3)
C54 C58 1.370(3)
C56 C60 1.510(3)
C57 C60 1.510(3)
C58 C62 1.387(3)
C59 C63 1.362(3)
C61 C65 1.377(3)
C62 C66 1.369(5)
C63 C65 1.398(3)
C64 C67 1.368(4)
C66 C67 1.357(5)

loop_
_cod_related_entry_id
_cod_related_entry_code
_cod_related_entry_database
1 30652130 ChemSpider
